data_2311405
loop_
_publ_author_name
'H\"okelek, Tuncer'
'A\,sk\?in, G\"ul\,cin \,Sefiye'
'\"Ozkaya, Safiye'
'Necefo\(glu, Hacali'

_publ_section_title
;
 Crystal structure and Hirshfeld surface analysis of
 aqua-bis-(nicotinamide-\k<i>N</i><sup>1</sup>)bis-(2,4,6-tri-methyl-benzoato-\k<i>O</i>)zinc.
;
_journal_coeditor_code IS5478
_journal_issue 'Pt 9'
_journal_name_full 'Acta crystallographica. Section E, Crystallographic communications'
_journal_page_first 1348
_journal_page_last 1352
_journal_paper_doi 10.1107/S2056989017011690
_journal_volume 73
_journal_year 2017
_chemical_formula_iupac '[Zn (C10 H11 O2)2 (C6 H6 N2 O)2 (H2 O)]'
_chemical_formula_moiety 'C32 H36 N4 O7 Zn'
_chemical_formula_sum 'C32 H36 N4 O7 Zn'
_chemical_formula_weight 654.02
_chemical_name_systematic Aquabis(nicotinamide-\k<i>N</i>^1^)bis(2,4,6-trimethylbenzoato-\k<i>O</i>)zinc
_space_group_IT_number 60
_space_group_name_Hall '-P 2n 2ab'
_space_group_name_H-M_alt 'P b c n'
_symmetry_cell_setting orthorhombic
_symmetry_space_group_name_Hall '-P 2n 2ab'
_symmetry_space_group_name_H-M 'P b c n'
_atom_sites_solution_hydrogens geom
_atom_sites_solution_primary direct
_atom_sites_solution_secondary difmap
_audit_creation_method SHELXL-97
_cell_angle_alpha 90.00
_cell_angle_beta 90.00
_cell_angle_gamma 90.00
_cell_formula_units_Z 4
_cell_length_a 23.4004(5)
_cell_length_b 15.1685(4)
_cell_length_c 9.2353(3)
_cell_measurement_reflns_used 9891
_cell_measurement_temperature 296(2)
_cell_measurement_theta_max 28.35
_cell_measurement_theta_min 2.69
_cell_volume 3278.06(15)
_computing_cell_refinement
;
<i>SAINT</i> (Bruker, 2012)
;
_computing_data_collection
;
<i>APEX2</i> (Bruker, 2012)
;
_computing_data_reduction <i>SAINT</i>
_computing_molecular_graphics
;
<i>ORTEP-3 for Windows</i> (Farrugia, 2012)
;
_computing_publication_material
;
WinGX (Farrugia, 2012) and PLATON (Spek, 2015)
;
_computing_structure_refinement
;
<i>SHELXL97</i> (Sheldrick, 2008)
;
_computing_structure_solution
;
<i>SHELXS97</i> (Sheldrick, 2008)
;
_diffrn_ambient_temperature 296(2)
_diffrn_measured_fraction_theta_full 0.997
_diffrn_measured_fraction_theta_max 0.997
_diffrn_measurement_device_type 'Bruker SMART BREEZE CCD'
_diffrn_measurement_method '\f and \w scans'
_diffrn_radiation_monochromator graphite
_diffrn_radiation_source 'fine-focus sealed tube'
_diffrn_radiation_type MoK\a
_diffrn_radiation_wavelength 0.71073
_diffrn_reflns_av_R_equivalents 0.0364
_diffrn_reflns_av_sigmaI/netI 0.0223
_diffrn_reflns_limit_h_max 31
_diffrn_reflns_limit_h_min -29
_diffrn_reflns_limit_k_max 18
_diffrn_reflns_limit_k_min -20
_diffrn_reflns_limit_l_max 11
_diffrn_reflns_limit_l_min -12
_diffrn_reflns_number 44050
_diffrn_reflns_theta_full 28.39
_diffrn_reflns_theta_max 28.39
_diffrn_reflns_theta_min 1.60
_exptl_absorpt_coefficient_mu 0.800
_exptl_absorpt_correction_T_max 0.8500
_exptl_absorpt_correction_T_min 0.7299
_exptl_absorpt_correction_type multi-scan
_exptl_absorpt_process_details
;
(<i>SADABS</i>; Bruker, 2012)
;
_exptl_crystal_colour colourless
_exptl_crystal_density_diffrn 1.325
_exptl_crystal_density_method 'not measured'
_exptl_crystal_description block
_exptl_crystal_F_000 1368
_exptl_crystal_size_max 0.42
_exptl_crystal_size_mid 0.36
_exptl_crystal_size_min 0.21
_refine_diff_density_max 0.290
_refine_diff_density_min -0.318
_refine_ls_extinction_method none
_refine_ls_goodness_of_fit_ref 1.082
_refine_ls_hydrogen_treatment mixed
_refine_ls_matrix_type full
_refine_ls_number_parameters 213
_refine_ls_number_reflns 4104
_refine_ls_number_restraints 0
_refine_ls_restrained_S_all 1.082
_refine_ls_R_factor_all 0.0575
_refine_ls_R_factor_gt 0.0446
_refine_ls_shift/su_max 0.001
_refine_ls_shift/su_mean 0.000
_refine_ls_structure_factor_coef Fsqd
_refine_ls_weighting_details 'calc w=1/[\s^2^(Fo^2^)+(0.0569P)^2^+1.7904P] where P=(Fo^2^+2Fc^2^)/3'
_refine_ls_weighting_scheme calc
_refine_ls_wR_factor_gt 0.1177
_refine_ls_wR_factor_ref 0.1272
_reflns_number_gt 3310
_reflns_number_total 4104
_reflns_threshold_expression I>2\s(I)
_cod_data_source_file is5478sup1.cif
_cod_data_source_block I
_cod_database_code 2311405

loop_
_symmetry_equiv_pos_as_xyz
'x, y, z'
'-x+1/2, -y+1/2, z+1/2'
'-x, y, -z+1/2'
'x+1/2, -y+1/2, -z'
'-x, -y, -z'
'x-1/2, y-1/2, -z-1/2'
'x, -y, z-1/2'
'-x-1/2, y-1/2, z'

loop_
_atom_site_type_symbol
_atom_site_label
_atom_site_fract_x
_atom_site_fract_y
_atom_site_fract_z
_atom_site_U_iso_or_equiv
_atom_site_adp_type
_atom_site_calc_flag
_atom_site_refinement_flags
_atom_site_occupancy
_atom_site_symmetry_multiplicity
Zn Zn1 0.5000 0.74469(2) 0.2500 0.04143(13) Uani d S 1 2
O O1 0.41787(9) 0.77620(12) 0.4394(2) 0.0656(5) Uani d . 1 1
O O2 0.44479(7) 0.65455(11) 0.33298(16) 0.0544(4) Uani d . 1 1
O O3 0.57370(8) 0.99041(10) 0.66283(17) 0.0589(4) Uani d . 1 1
O O4 0.5000 0.88159(15) 0.2500 0.0502(5) Uani d S 1 2
H H41 0.5262(12) 0.9122(18) 0.222(3) 0.057(8) Uiso d . 1 1
N N1 0.55509(9) 0.75557(11) 0.4431(2) 0.0449(4) Uani d . 1 1
N N2 0.58656(10) 0.91889(14) 0.8743(2) 0.0522(5) Uani d . 1 1
H H21 0.5893(13) 0.867(2) 0.924(3) 0.078 Uiso d . 1 1
H H22 0.5842(13) 0.969(2) 0.920(3) 0.078 Uiso d . 1 1
C C1 0.41195(9) 0.69614(15) 0.4166(2) 0.0436(5) Uani d . 1 1
C C2 0.36403(9) 0.64607(14) 0.4853(2) 0.0433(5) Uani d . 1 1
C C3 0.30732(11) 0.6708(2) 0.4566(3) 0.0657(7) Uani d . 1 1
C C4 0.26398(12) 0.6235(3) 0.5224(4) 0.0879(10) Uani d . 1 1
H H4 0.2263 0.6396 0.5041 0.106 Uiso calc R 1 1
C C5 0.27421(13) 0.5537(3) 0.6139(4) 0.0834(10) Uani d . 1 1
C C6 0.33025(13) 0.53126(19) 0.6414(3) 0.0664(7) Uani d . 1 1
H H6 0.3379 0.4846 0.7038 0.080 Uiso calc R 1 1
C C7 0.37565(10) 0.57607(14) 0.5789(2) 0.0481(5) Uani d . 1 1
C C8 0.43568(12) 0.5514(2) 0.6170(3) 0.0692(7) Uani d . 1 1
H H8A 0.4354 0.5117 0.6980 0.104 Uiso calc R 1 1
H H8B 0.4568 0.6035 0.6420 0.104 Uiso calc R 1 1
H H8C 0.4534 0.5231 0.5356 0.104 Uiso calc R 1 1
C C9 0.29388(16) 0.7462(3) 0.3543(5) 0.1093(15) Uani d . 1 1
H H9A 0.2533 0.7555 0.3514 0.164 Uiso calc R 1 1
H H9B 0.3074 0.7319 0.2589 0.164 Uiso calc R 1 1
H H9C 0.3124 0.7988 0.3877 0.164 Uiso calc R 1 1
C C10 0.22443(18) 0.5042(4) 0.6832(6) 0.144(2) Uani d . 1 1
H H10A 0.1901 0.5384 0.6732 0.217 Uiso calc R 1 1
H H10B 0.2323 0.4949 0.7840 0.217 Uiso calc R 1 1
H H10C 0.2196 0.4484 0.6358 0.217 Uiso calc R 1 1
C C11 0.55380(9) 0.82679(13) 0.5282(2) 0.0431(5) Uani d . 1 1
H H11 0.5294 0.8726 0.5026 0.052 Uiso calc R 1 1
C C12 0.58642(9) 0.83658(13) 0.6518(2) 0.0396(4) Uani d . 1 1
C C13 0.62260(11) 0.76826(16) 0.6900(3) 0.0521(5) Uani d . 1 1
H H13 0.6449 0.7718 0.7732 0.063 Uiso calc R 1 1
C C14 0.62482(12) 0.69502(16) 0.6023(3) 0.0605(7) Uani d . 1 1
H H14 0.6492 0.6485 0.6248 0.073 Uiso calc R 1 1
C C15 0.59098(11) 0.69098(15) 0.4816(2) 0.0524(6) Uani d . 1 1
H H15 0.5930 0.6410 0.4235 0.063 Uiso calc R 1 1
C C16 0.58181(9) 0.92186(14) 0.7316(2) 0.0427(5) Uani d . 1 1

loop_
_atom_site_aniso_label
_atom_site_aniso_U_11
_atom_site_aniso_U_22
_atom_site_aniso_U_33
_atom_site_aniso_U_12
_atom_site_aniso_U_13
_atom_site_aniso_U_23
Zn1 0.0472(2) 0.02853(19) 0.0485(2) 0.000 0.00026(14) 0.000
O1 0.0772(12) 0.0463(10) 0.0733(12) -0.0103(9) 0.0122(10) -0.0028(9)
O2 0.0569(9) 0.0608(10) 0.0456(8) -0.0090(8) 0.0146(7) -0.0075(7)
O3 0.0898(12) 0.0369(8) 0.0499(9) 0.0059(8) 0.0028(8) 0.0006(7)
O4 0.0559(14) 0.0318(11) 0.0630(14) 0.000 0.0037(11) 0.000
N1 0.0525(11) 0.0331(9) 0.0490(10) 0.0057(7) -0.0026(8) -0.0027(7)
N2 0.0718(13) 0.0428(11) 0.0422(10) -0.0075(9) 0.0027(9) -0.0030(8)
C1 0.0462(11) 0.0490(12) 0.0355(9) -0.0037(9) 0.0004(8) 0.0012(8)
C2 0.0450(11) 0.0459(11) 0.0389(10) -0.0030(9) 0.0039(8) -0.0067(8)
C3 0.0488(13) 0.087(2) 0.0613(15) 0.0026(13) -0.0020(11) 0.0045(14)
C4 0.0415(14) 0.135(3) 0.088(2) -0.0110(17) 0.0016(13) 0.002(2)
C5 0.0654(18) 0.105(3) 0.080(2) -0.0333(17) 0.0173(15) -0.0014(19)
C6 0.0767(18) 0.0598(16) 0.0626(15) -0.0218(13) 0.0108(13) 0.0010(12)
C7 0.0555(13) 0.0386(11) 0.0501(11) -0.0058(9) 0.0068(10) -0.0057(9)
C8 0.0644(16) 0.0619(16) 0.0814(18) 0.0082(13) 0.0039(14) 0.0188(14)
C9 0.070(2) 0.142(4) 0.116(3) 0.021(2) -0.014(2) 0.046(3)
C10 0.091(3) 0.186(5) 0.157(4) -0.069(3) 0.034(3) 0.024(4)
C11 0.0447(11) 0.0342(10) 0.0506(11) 0.0086(8) -0.0034(9) -0.0035(8)
C12 0.0422(10) 0.0376(10) 0.0391(9) 0.0020(8) 0.0046(8) 0.0031(8)
C13 0.0596(14) 0.0548(13) 0.0420(11) 0.0116(11) -0.0022(10) 0.0076(10)
C14 0.0782(17) 0.0474(13) 0.0559(13) 0.0274(12) -0.0024(12) 0.0056(10)
C15 0.0722(15) 0.0354(11) 0.0497(12) 0.0134(10) 0.0015(11) -0.0015(9)
C16 0.0467(11) 0.0384(11) 0.0431(10) -0.0022(8) 0.0034(8) -0.0006(8)

loop_
_atom_type_symbol
_atom_type_description
_atom_type_scat_dispersion_real
_atom_type_scat_dispersion_imag
_atom_type_scat_source
C C 0.0033 0.0016 'International Tables Vol C Tables 4.2.6.8 and 6.1.1.4'
H H 0.0000 0.0000 'International Tables Vol C Tables 4.2.6.8 and 6.1.1.4'
N N 0.0061 0.0033 'International Tables Vol C Tables 4.2.6.8 and 6.1.1.4'
O O 0.0106 0.0060 'International Tables Vol C Tables 4.2.6.8 and 6.1.1.4'
Zn Zn 0.2839 1.4301 'International Tables Vol C Tables 4.2.6.8 and 6.1.1.4'

loop_
_geom_angle_atom_site_label_1
_geom_angle_atom_site_label_2
_geom_angle_atom_site_label_3
_geom_angle_site_symmetry_1
_geom_angle_site_symmetry_3
_geom_angle
O2 Zn1 O2 3_655 . 95.38(9)
O2 Zn1 O4 . . 132.31(5)
O2 Zn1 O4 3_655 . 132.31(5)
O2 Zn1 N1 . . 96.72(7)
O2 Zn1 N1 3_655 . 89.07(7)
O2 Zn1 N1 . 3_655 89.07(7)
O2 Zn1 N1 3_655 3_655 96.72(7)
O4 Zn1 N1 . . 85.71(4)
O4 Zn1 N1 . 3_655 85.71(4)
N1 Zn1 N1 . 3_655 171.42(8)
C1 O2 Zn1 . . 106.41(14)
Zn1 O4 H41 . . 125(2)
C11 N1 Zn1 . . 121.50(14)
C11 N1 C15 . . 116.7(2)
C15 N1 Zn1 . . 121.76(15)
C16 N2 H21 . . 122.6(19)
C16 N2 H22 . . 117(2)
H21 N2 H22 . . 121(3)
O1 C1 O2 . . 121.8(2)
O1 C1 C2 . . 120.6(2)
O2 C1 C2 . . 117.6(2)
C3 C2 C1 . . 119.5(2)
C7 C2 C1 . . 120.20(19)
C7 C2 C3 . . 120.3(2)
C2 C3 C9 . . 121.0(3)
C4 C3 C2 . . 118.1(3)
C4 C3 C9 . . 120.9(3)
C3 C4 H4 . . 118.6
C5 C4 C3 . . 122.8(3)
C5 C4 H4 . . 118.6
C4 C5 C6 . . 118.0(3)
C4 C5 C10 . . 120.2(4)
C6 C5 C10 . . 121.8(4)
C5 C6 C7 . . 122.0(3)
C5 C6 H6 . . 119.0
C7 C6 H6 . . 119.0
C2 C7 C8 . . 121.3(2)
C6 C7 C2 . . 118.8(2)
C6 C7 C8 . . 119.9(2)
C7 C8 H8A . . 109.5
C7 C8 H8B . . 109.5
C7 C8 H8C . . 109.5
H8A C8 H8B . . 109.5
H8A C8 H8C . . 109.5
H8B C8 H8C . . 109.5
C3 C9 H9A . . 109.5
C3 C9 H9B . . 109.5
C3 C9 H9C . . 109.5
H9A C9 H9B . . 109.5
H9A C9 H9C . . 109.5
H9B C9 H9C . . 109.5
C5 C10 H10A . . 109.5
C5 C10 H10B . . 109.5
C5 C10 H10C . . 109.5
H10A C10 H10B . . 109.5
H10A C10 H10C . . 109.5
H10B C10 H10C . . 109.5
N1 C11 C12 . . 124.08(19)
N1 C11 H11 . . 118.0
C12 C11 H11 . . 118.0
C11 C12 C13 . . 117.9(2)
C11 C12 C16 . . 117.47(18)
C13 C12 C16 . . 124.6(2)
C12 C13 H13 . . 120.7
C14 C13 C12 . . 118.5(2)
C14 C13 H13 . . 120.7
C13 C14 H14 . . 120.2
C15 C14 C13 . . 119.6(2)
C15 C14 H14 . . 120.2
N1 C15 C14 . . 123.1(2)
N1 C15 H15 . . 118.4
C14 C15 H15 . . 118.4
O3 C16 N2 . . 123.7(2)
O3 C16 C12 . . 119.17(18)
N2 C16 C12 . . 117.14(19)

loop_
_geom_bond_atom_site_label_1
_geom_bond_atom_site_label_2
_geom_bond_site_symmetry_2
_geom_bond_distance
Zn1 O2 3_655 2.0311(16)
Zn1 O2 . 2.0311(16)
Zn1 O4 . 2.076(2)
Zn1 N1 . 2.2066(19)
Zn1 N1 3_655 2.2066(19)
O1 C1 . 1.240(3)
O2 C1 . 1.259(3)
O3 C16 . 1.233(3)
O4 H41 . 0.81(3)
N1 C11 . 1.336(3)
N1 C15 . 1.338(3)
N2 C16 . 1.324(3)
N2 H21 . 0.91(3)
N2 H22 . 0.87(3)
C2 C1 . 1.496(3)
C2 C3 . 1.404(3)
C2 C7 . 1.396(3)
C3 C4 . 1.383(4)
C3 C9 . 1.516(4)
C4 H4 . 0.9300
C5 C4 . 1.375(5)
C5 C10 . 1.526(4)
C6 C5 . 1.379(5)
C6 H6 . 0.9300
C7 C6 . 1.387(3)
C7 C8 . 1.496(4)
C8 H8A . 0.9600
C8 H8B . 0.9600
C8 H8C . 0.9600
C9 H9A . 0.9600
C9 H9B . 0.9600
C9 H9C . 0.9600
C10 H10A . 0.9600
C10 H10B . 0.9600
C10 H10C . 0.9600
C11 H11 . 0.9300
C12 C11 . 1.382(3)
C12 C13 . 1.384(3)
C12 C16 . 1.493(3)
C13 C14 . 1.376(3)
C13 H13 . 0.9300
C14 H14 . 0.9300
C15 C14 . 1.369(3)
C15 H15 . 0.9300

loop_
_geom_hbond_atom_site_label_D
_geom_hbond_atom_site_label_H
_geom_hbond_atom_site_label_A
_geom_hbond_site_symmetry_A
_geom_hbond_distance_DH
_geom_hbond_distance_HA
_geom_hbond_distance_DA
_geom_hbond_angle_DHA
_geom_hbond_publ_flag
N2 H21 O1 3_656 0.91(3) 1.88(3) 2.766(3) 165(3) yes
N2 H22 O3 7_576 0.87(3) 2.34(3) 3.013(2) 134(2) yes
O4 H41 O3 7_575 0.81(3) 1.93(3) 2.719(2) 165(3) yes

loop_
_geom_torsion_atom_site_label_1
_geom_torsion_atom_site_label_2
_geom_torsion_atom_site_label_3
_geom_torsion_atom_site_label_4
_geom_torsion_site_symmetry_1
_geom_torsion
O2 Zn1 O2 C1 3_655 166.98(17)
O4 Zn1 O2 C1 . -13.02(17)
N1 Zn1 O2 C1 . 77.29(14)
N1 Zn1 O2 C1 3_655 -96.36(14)
O2 Zn1 N1 C11 . -106.95(18)
O2 Zn1 N1 C11 3_655 157.75(18)
O2 Zn1 N1 C15 . 72.40(19)
O2 Zn1 N1 C15 3_655 -22.91(19)
O4 Zn1 N1 C11 . 25.19(17)
O4 Zn1 N1 C15 . -155.46(19)
Zn1 O2 C1 O1 . -2.4(3)
Zn1 O2 C1 C2 . 175.91(15)
Zn1 N1 C11 C12 . 178.69(16)
C15 N1 C11 C12 . -0.7(3)
Zn1 N1 C15 C14 . -178.6(2)
C11 N1 C15 C14 . 0.8(4)
C3 C2 C1 O1 . 60.0(3)
C3 C2 C1 O2 . -118.4(2)
C7 C2 C1 O1 . -119.1(2)
C7 C2 C1 O2 . 62.5(3)
C1 C2 C3 C4 . -179.6(3)
C1 C2 C3 C9 . 1.4(4)
C7 C2 C3 C4 . -0.5(4)
C7 C2 C3 C9 . -179.5(3)
C1 C2 C7 C6 . 179.7(2)
C1 C2 C7 C8 . 2.2(3)
C3 C2 C7 C6 . 0.6(3)
C3 C2 C7 C8 . -176.9(2)
C2 C3 C4 C5 . -0.2(5)
C9 C3 C4 C5 . 178.8(4)
C6 C5 C4 C3 . 0.7(6)
C10 C5 C4 C3 . 180.0(4)
C7 C6 C5 C4 . -0.7(5)
C7 C6 C5 C10 . -179.9(3)
C2 C7 C6 C5 . 0.1(4)
C8 C7 C6 C5 . 177.5(3)
C13 C12 C11 N1 . -0.1(3)
C16 C12 C11 N1 . 177.5(2)
C11 C12 C13 C14 . 0.9(3)
C16 C12 C13 C14 . -176.5(2)
C11 C12 C16 O3 . -33.6(3)
C11 C12 C16 N2 . 146.1(2)
C13 C12 C16 O3 . 143.8(2)
C13 C12 C16 N2 . -36.4(3)
C12 C13 C14 C15 . -0.9(4)
N1 C15 C14 C13 . 0.0(4)
